data_1509721
loop_
_publ_author_name
'Merlo, F.'
'Fornasini, M.L.'

_publ_section_title
;
 Crystal structure of the phases Sr2 Ag3, Ca5 Au3, Sr7 Au3 and Sr7 Ag3
;
_journal_name_full 'Revue de Chimie Minerale'
_journal_page_first 273
_journal_page_last 281
_journal_volume 21
_journal_year 1984
_chemical_formula_sum 'Ag2 Sr3'
_space_group_IT_number 148
_symmetry_space_group_name_Hall '-R 3'
_symmetry_space_group_name_H-M 'R -3 :H'
_cell_angle_alpha 90
_cell_angle_beta 90
_cell_angle_gamma 120
_cell_formula_units_Z 9
_cell_length_a 9.962
_cell_length_b 9.962
_cell_length_c 18.61
_cell_volume 1599.448
_citation_journal_id_ASTM RVCMA8
_cod_data_source_file silver2-3_197.cif
_cod_data_source_block Ag2Sr3
_cod_database_code 1509721

loop_
_symmetry_equiv_pos_as_xyz
x,y,z
-y,x-y,z
-x+y,-x,z
-x,-y,-z
y,-x+y,-z
x-y,x,-z
x+2/3,y+1/3,z+1/3
-y+2/3,x-y+1/3,z+1/3
-x+y+2/3,-x+1/3,z+1/3
-x+2/3,-y+1/3,-z+1/3
y+2/3,-x+y+1/3,-z+1/3
x-y+2/3,x+1/3,-z+1/3
x+1/3,y+2/3,z+2/3
-y+1/3,x-y+2/3,z+2/3
-x+y+1/3,-x+2/3,z+2/3
-x+1/3,-y+2/3,-z+2/3
y+1/3,-x+y+2/3,-z+2/3
x-y+1/3,x+2/3,-z+2/3

loop_
_atom_site_label
_atom_site_type_symbol
_atom_site_fract_x
_atom_site_fract_y
_atom_site_fract_z
_atom_site_occupancy
_atom_site_U_iso_or_equiv
Sr3 Sr 0.2394 0.9938 0.094 1 0.0
Ag1 Ag 0.5784 0.9751 0.063 1 0.0
Sr1 Sr 0 0 0.5 1 0.0
Sr2 Sr 0 0 0.2928 1 0.0
